data_7205369
loop_
_publ_author_name
'Ferreira da Silva, J. L.'
'Ferreira, Andr\'e P.'
'Marques, M. Matilde'
'Harjivan, Shrika G.'
'M. da Piedade, M. F\'atima'
'Duarte, M. Teresa'

_publ_section_title
;
 Effect of C--H&#x2026;X interactions (X = O, S, \p) in the
 supramolecular arrangements of 3-ferrocenyl-methoxybenzo[b]thiophene
 isomers
;
_journal_issue 5
_journal_name_full CrystEngComm
_journal_page_first 1638
_journal_paper_doi 10.1039/c0ce00434k
_journal_volume 13
_journal_year 2011
_chemical_formula_sum 'C19 H16 Fe O S'
_chemical_formula_weight 348.23
_chemical_name_common 3-ferrocenyl-4-methoxybenzo(b)thiophene
_chemical_name_systematic
;
?
;
_space_group_IT_number 1
_symmetry_cell_setting triclinic
_symmetry_space_group_name_Hall 'P 1'
_symmetry_space_group_name_H-M 'P 1'
_atom_sites_solution_hydrogens geom
_atom_sites_solution_primary direct
_atom_sites_solution_secondary difmap
_audit_creation_method SHELXL-97
_cell_angle_alpha 96.452(8)
_cell_angle_beta 103.358(7)
_cell_angle_gamma 110.027(7)
_cell_formula_units_Z 2
_cell_length_a 7.5490(10)
_cell_length_b 9.7340(13)
_cell_length_c 11.3500(16)
_cell_measurement_reflns_used 7152
_cell_measurement_temperature 150(2)
_cell_measurement_theta_max 30.60
_cell_measurement_theta_min 1.89
_cell_volume 745.47(18)
_computing_structure_refinement 'SHELXL-97 (Sheldrick, 1997)'
_diffrn_ambient_temperature 150(2)
_diffrn_measured_fraction_theta_full 0.995
_diffrn_measured_fraction_theta_max 0.995
_diffrn_radiation_monochromator graphite
_diffrn_radiation_source 'fine-focus sealed tube'
_diffrn_radiation_type MoK\a
_diffrn_radiation_wavelength 0.71073
_diffrn_reflns_av_R_equivalents 0.0349
_diffrn_reflns_av_sigmaI/netI 0.0634
_diffrn_reflns_limit_h_max 10
_diffrn_reflns_limit_h_min -7
_diffrn_reflns_limit_k_max 13
_diffrn_reflns_limit_k_min -13
_diffrn_reflns_limit_l_max 15
_diffrn_reflns_limit_l_min -16
_diffrn_reflns_number 11243
_diffrn_reflns_theta_full 30.60
_diffrn_reflns_theta_max 30.60
_diffrn_reflns_theta_min 1.89
_exptl_absorpt_coefficient_mu 1.149
_exptl_absorpt_correction_T_max 0.8375
_exptl_absorpt_correction_T_min 0.7243
_exptl_absorpt_correction_type multi-scan
_exptl_absorpt_process_details SADABS
_exptl_crystal_colour orange
_exptl_crystal_density_diffrn 1.551
_exptl_crystal_density_method 'not measured'
_exptl_crystal_description prism
_exptl_crystal_F_000 360
_exptl_crystal_size_max 0.30
_exptl_crystal_size_mid 0.20
_exptl_crystal_size_min 0.16
_refine_diff_density_max 0.552
_refine_diff_density_min -0.335
_refine_diff_density_rms 0.073
_refine_ls_abs_structure_details 'Flack H D (1983), Acta Cryst. A39, 876-881'
_refine_ls_abs_structure_Flack 0.003(11)
_refine_ls_extinction_method none
_refine_ls_goodness_of_fit_ref 1.072
_refine_ls_hydrogen_treatment mixed
_refine_ls_matrix_type full
_refine_ls_number_parameters 401
_refine_ls_number_reflns 7152
_refine_ls_number_restraints 3
_refine_ls_restrained_S_all 1.072
_refine_ls_R_factor_all 0.0360
_refine_ls_R_factor_gt 0.0333
_refine_ls_shift/su_max 0.002
_refine_ls_shift/su_mean 0.000
_refine_ls_structure_factor_coef Fsqd
_refine_ls_weighting_details 'calc w=1/[\s^2^(Fo^2^)+(0.0304P)^2^+0.1630P] where P=(Fo^2^+2Fc^2^)/3'
_refine_ls_weighting_scheme calc
_refine_ls_wR_factor_gt 0.0782
_refine_ls_wR_factor_ref 0.0903
_reflns_number_gt 6748
_reflns_number_total 7152
_reflns_threshold_expression >2sigma(I)
_cod_data_source_file C0CE00434K.TXT
_cod_data_source_block V
_cod_original_sg_symbol_H-M P1
_cod_database_code 7205369

loop_
_symmetry_equiv_pos_as_xyz
'x, y, z'

loop_
_atom_site_label
_atom_site_type_symbol
_atom_site_fract_x
_atom_site_fract_y
_atom_site_fract_z
_atom_site_U_iso_or_equiv
_atom_site_adp_type
_atom_site_occupancy
_atom_site_symmetry_multiplicity
_atom_site_calc_flag
_atom_site_refinement_flags
_atom_site_disorder_assembly
_atom_site_disorder_group
Fe1 Fe 0.80824(4) 0.82476(3) 0.92203(3) 0.01462(8) Uani 1 1 d . . .
Fe1A Fe 0.52133(4) 0.28182(3) 0.32342(3) 0.01464(8) Uani 1 1 d . . .
S1 S 1.32194(12) 0.68634(9) 1.23679(8) 0.02913(16) Uani 1 1 d . . .
S1A S 1.19673(10) 0.43824(10) 0.67682(8) 0.03129(18) Uani 1 1 d . . .
C8A C 0.2934(4) 0.2189(4) 0.4009(3) 0.0216(6) Uani 1 1 d . . .
H8A H 0.1637 0.1476 0.3615 0.026 Uiso 1 1 calc R . .
C7A C 0.4536(4) 0.1880(3) 0.4692(3) 0.0181(5) Uani 1 1 d . . .
H7A H 0.4502 0.0927 0.4827 0.022 Uiso 1 1 calc R . .
C17 C 1.0762(4) 0.8429(3) 1.5264(3) 0.0244(6) Uani 1 1 d . . .
H17 H 1.0211 0.8763 1.5855 0.029 Uiso 1 1 calc R . .
C9A C 0.3604(4) 0.3748(4) 0.4016(3) 0.0221(6) Uani 1 1 d . . .
H9A H 0.2840 0.4258 0.3625 0.027 Uiso 1 1 calc R . .
C8 C 0.6446(5) 0.9011(4) 1.0117(3) 0.0240(6) Uani 1 1 d . . .
H8 H 0.5884 0.9716 0.9897 0.029 Uiso 1 1 calc R . .
C4A C 0.5187(5) 0.3498(4) 0.1598(3) 0.0284(7) Uani 1 1 d . . .
H4A H 0.4723 0.4239 0.1342 0.034 Uiso 1 1 calc R . .
C14 C 1.0850(4) 0.7919(3) 1.3139(3) 0.0183(5) Uani 1 1 d . . .
C14A C 0.8601(4) 0.3384(3) 0.7233(2) 0.0169(5) Uani 1 1 d . . .
C6A C 0.6205(4) 0.3260(3) 0.5139(3) 0.0167(5) Uani 1 1 d . . .
C18 C 1.0059(4) 0.8448(3) 1.4025(3) 0.0196(5) Uani 1 1 d . . .
C1 C 1.0563(5) 0.8732(4) 0.8645(3) 0.0239(6) Uani 1 1 d . . .
H1 H 1.1869 0.9005 0.9160 0.029 Uiso 1 1 calc R . .
C3A C 0.4052(5) 0.1947(4) 0.1381(3) 0.0293(7) Uani 1 1 d . . .
H3A H 0.2691 0.1467 0.0947 0.035 Uiso 1 1 calc R . .
C6 C 0.8618(4) 0.7982(3) 1.1028(3) 0.0184(6) Uani 1 1 d . . .
C1A C 0.7199(5) 0.2347(4) 0.2468(3) 0.0272(7) Uani 1 1 d . . .
H1A H 0.8323 0.2180 0.2895 0.033 Uiso 1 1 calc R . .
C17A C 0.8055(5) 0.2948(3) 0.9207(3) 0.0242(6) Uani 1 1 d . . .
H17A H 0.7185 0.2636 0.9697 0.029 Uiso 1 1 calc R . .
C2 C 0.9626(5) 0.9724(3) 0.8331(3) 0.0256(6) Uani 1 1 d . . .
H2 H 1.0192 1.0782 0.8595 0.031 Uiso 1 1 calc R . .
C13A C 1.0624(4) 0.3850(3) 0.7805(3) 0.0206(6) Uani 1 1 d . . .
C7 C 0.8329(4) 0.9347(3) 1.0933(3) 0.0196(5) Uani 1 1 d . . .
H7 H 0.9254 1.0321 1.1351 0.024 Uiso 1 1 calc R . .
C9 C 0.5529(4) 0.7428(4) 0.9680(3) 0.0250(6) Uani 1 1 d . . .
H9 H 0.4254 0.6895 0.9117 0.030 Uiso 1 1 calc R . .
C18A C 0.7320(4) 0.2914(3) 0.7968(3) 0.0204(5) Uani 1 1 d . . .
C13 C 1.2398(4) 0.7445(3) 1.3570(3) 0.0215(6) Uani 1 1 d . . .
C16 C 1.2279(5) 0.7921(4) 1.5642(3) 0.0272(6) Uani 1 1 d . . .
H16 H 1.2732 0.7906 1.6492 0.033 Uiso 1 1 calc R . .
C16A C 1.0105(5) 0.3448(3) 0.9739(3) 0.0273(6) Uani 1 1 d . . .
H16A H 1.0609 0.3484 1.0595 0.033 Uiso 1 1 calc R . .
C5A C 0.7155(5) 0.3745(4) 0.2273(3) 0.0273(6) Uani 1 1 d . . .
H5A H 0.8238 0.4679 0.2542 0.033 Uiso 1 1 calc R . .
C10A C 0.5620(4) 0.4401(3) 0.4713(3) 0.0201(5) Uani 1 1 d . . .
H10A H 0.6442 0.5430 0.4869 0.024 Uiso 1 1 calc R . .
C11 C 1.0313(4) 0.7748(3) 1.1798(3) 0.0193(5) Uani 1 1 d . . .
C11A C 0.8172(4) 0.3522(3) 0.5957(3) 0.0181(5) Uani 1 1 d . . .
C5 C 0.9221(5) 0.7258(4) 0.8062(3) 0.0275(7) Uani 1 1 d . . .
H5 H 0.9464 0.6368 0.8112 0.033 Uiso 1 1 calc R . .
C2A C 0.5288(5) 0.1236(4) 0.1922(3) 0.0291(7) Uani 1 1 d . . .
H2A H 0.4905 0.0198 0.1918 0.035 Uiso 1 1 calc R . .
C10 C 0.6868(4) 0.6790(3) 1.0238(3) 0.0227(6) Uani 1 1 d . . .
H10 H 0.6642 0.5756 1.0110 0.027 Uiso 1 1 calc R . .
C15A C 1.1389(5) 0.3884(3) 0.9048(3) 0.0248(6) Uani 1 1 d . . .
H15A H 1.2769 0.4201 0.9412 0.030 Uiso 1 1 calc R . .
C15 C 1.3133(5) 0.7443(4) 1.4830(3) 0.0263(7) Uani 1 1 d . . .
H15 H 1.4183 0.7121 1.5105 0.032 Uiso 1 1 calc R . .
C12A C 0.9846(4) 0.4046(4) 0.5614(3) 0.0256(6) Uani 1 1 d . . .
H12A H 0.9847 0.4213 0.4805 0.031 Uiso 1 1 calc R . .
C12 C 1.1459(5) 0.7196(3) 1.1293(3) 0.0256(6) Uani 1 1 d . . .
H12 H 1.1308 0.7010 1.0429 0.031 Uiso 1 1 calc R . .
C3 C 0.7717(5) 0.8881(4) 0.7561(3) 0.0294(7) Uani 1 1 d . . .
H3 H 0.6764 0.9267 0.7214 0.035 Uiso 1 1 calc R . .
C4 C 0.7453(5) 0.7349(4) 0.7391(3) 0.0313(8) Uani 1 1 d . . .
H4 H 0.6293 0.6530 0.6911 0.038 Uiso 1 1 calc R . .
O1 O 0.8630(3) 0.8976(3) 1.3585(2) 0.0247(4) Uani 1 1 d . . .
O1A O 0.5371(3) 0.2473(3) 0.7372(2) 0.0311(5) Uani 1 1 d . . .
C19 C 0.7986(5) 0.9673(4) 1.4488(3) 0.0331(7) Uani 1 1 d . . .
H19A H 0.741(4) 0.890(2) 1.502(2) 0.050 Uiso 1 1 calc R . .
H19B H 0.687(4) 1.002(3) 1.4033(11) 0.050 Uiso 1 1 calc R . .
H19C H 0.920(3) 1.062(3) 1.508(2) 0.050 Uiso 1 1 calc R . .
C19A C 0.4004(5) 0.1678(4) 0.7955(3) 0.0337(7) Uani 1 1 d . . .
H19D H 0.418(3) 0.082(3) 0.807(2) 0.050 Uiso 1 1 calc R . .
H19E H 0.276(4) 0.145(3) 0.7469(19) 0.050 Uiso 1 1 calc R . .
H19F H 0.419(3) 0.225(2) 0.870(2) 0.050 Uiso 1 1 calc R . .

loop_
_atom_site_aniso_label
_atom_site_aniso_U_11
_atom_site_aniso_U_22
_atom_site_aniso_U_33
_atom_site_aniso_U_23
_atom_site_aniso_U_13
_atom_site_aniso_U_12
Fe1 0.01738(16) 0.01516(17) 0.01112(17) 0.00247(13) 0.00563(13) 0.00506(13)
Fe1A 0.01772(16) 0.01587(17) 0.01126(18) 0.00375(13) 0.00519(13) 0.00660(13)
S1 0.0373(4) 0.0351(4) 0.0247(4) 0.0072(3) 0.0077(3) 0.0259(3)
S1A 0.0162(3) 0.0441(4) 0.0263(4) 0.0125(3) 0.0036(3) 0.0028(3)
C8A 0.0174(12) 0.0296(15) 0.0157(14) 0.0053(11) 0.0059(10) 0.0056(11)
C7A 0.0203(12) 0.0195(12) 0.0140(12) 0.0049(9) 0.0065(10) 0.0056(10)
C17 0.0262(13) 0.0302(14) 0.0171(13) 0.0075(11) 0.0075(10) 0.0096(11)
C9A 0.0264(13) 0.0298(14) 0.0181(14) 0.0068(11) 0.0090(11) 0.0182(12)
C8 0.0291(14) 0.0342(16) 0.0178(15) 0.0061(12) 0.0109(12) 0.0200(13)
C4A 0.0391(17) 0.0394(18) 0.0181(15) 0.0159(13) 0.0133(13) 0.0225(15)
C14 0.0211(11) 0.0156(10) 0.0170(13) 0.0063(9) 0.0038(9) 0.0059(9)
C14A 0.0202(11) 0.0159(11) 0.0135(12) 0.0028(9) 0.0045(9) 0.0057(9)
C6A 0.0198(11) 0.0179(12) 0.0132(12) 0.0040(9) 0.0063(9) 0.0071(10)
C18 0.0183(11) 0.0205(11) 0.0194(13) 0.0066(10) 0.0050(9) 0.0061(9)
C1 0.0199(13) 0.0323(16) 0.0220(15) 0.0069(12) 0.0104(11) 0.0097(12)
C3A 0.0270(14) 0.0426(18) 0.0136(13) -0.0014(12) 0.0044(11) 0.0108(13)
C6 0.0190(12) 0.0221(13) 0.0137(13) 0.0044(10) 0.0060(10) 0.0061(10)
C1A 0.0265(15) 0.0414(19) 0.0219(16) 0.0063(13) 0.0120(12) 0.0196(14)
C17A 0.0323(14) 0.0248(14) 0.0177(13) 0.0079(11) 0.0072(11) 0.0124(12)
C2 0.0360(15) 0.0225(13) 0.0244(15) 0.0100(11) 0.0193(13) 0.0100(12)
C13A 0.0211(12) 0.0167(12) 0.0199(14) 0.0025(10) 0.0024(10) 0.0047(10)
C7 0.0269(13) 0.0195(12) 0.0154(13) 0.0019(10) 0.0066(10) 0.0126(10)
C9 0.0185(12) 0.0359(16) 0.0195(14) 0.0089(12) 0.0075(11) 0.0066(11)
C18A 0.0217(12) 0.0235(12) 0.0158(12) 0.0052(10) 0.0051(10) 0.0083(10)
C13 0.0255(13) 0.0195(12) 0.0203(14) 0.0055(11) 0.0052(11) 0.0098(11)
C16 0.0321(15) 0.0286(14) 0.0191(14) 0.0092(11) 0.0025(11) 0.0114(12)
C16A 0.0389(16) 0.0214(13) 0.0178(14) 0.0031(11) 0.0007(12) 0.0121(12)
C5A 0.0318(15) 0.0288(15) 0.0205(15) 0.0057(12) 0.0151(12) 0.0056(12)
C10A 0.0256(13) 0.0190(12) 0.0162(13) 0.0035(10) 0.0064(10) 0.0089(10)
C11 0.0254(12) 0.0195(11) 0.0151(12) 0.0055(9) 0.0071(10) 0.0097(10)
C11A 0.0172(11) 0.0190(11) 0.0162(12) 0.0037(9) 0.0048(9) 0.0044(9)
C5 0.0427(19) 0.0214(13) 0.0264(17) 0.0043(12) 0.0216(14) 0.0144(13)
C2A 0.0420(17) 0.0246(14) 0.0228(16) -0.0009(12) 0.0141(13) 0.0140(13)
C10 0.0222(12) 0.0222(12) 0.0201(14) 0.0065(10) 0.0086(10) 0.0017(10)
C15A 0.0229(13) 0.0220(13) 0.0209(15) 0.0027(11) -0.0026(11) 0.0046(11)
C15 0.0300(15) 0.0254(14) 0.0210(15) 0.0079(12) -0.0001(12) 0.0114(12)
C12A 0.0192(12) 0.0355(15) 0.0172(13) 0.0080(11) 0.0060(10) 0.0031(11)
C12 0.0334(14) 0.0299(14) 0.0194(14) 0.0059(11) 0.0071(11) 0.0191(12)
C3 0.0320(15) 0.051(2) 0.0172(14) 0.0174(13) 0.0130(12) 0.0237(15)
C4 0.0305(15) 0.0379(18) 0.0145(14) -0.0061(13) 0.0082(12) 0.0022(13)
O1 0.0245(9) 0.0387(11) 0.0176(10) 0.0097(9) 0.0076(8) 0.0177(9)
O1A 0.0195(9) 0.0554(15) 0.0203(11) 0.0166(10) 0.0096(8) 0.0115(9)
C19 0.0376(16) 0.051(2) 0.0247(16) 0.0133(14) 0.0172(13) 0.0271(15)
C19A 0.0279(14) 0.0479(19) 0.0289(17) 0.0147(15) 0.0170(13) 0.0112(14)

loop_
_atom_type_symbol
_atom_type_description
_atom_type_scat_dispersion_real
_atom_type_scat_dispersion_imag
_atom_type_scat_source
C C 0.0033 0.0016 'International Tables Vol C Tables 4.2.6.8 and 6.1.1.4'
H H 0.0000 0.0000 'International Tables Vol C Tables 4.2.6.8 and 6.1.1.4'
O O 0.0106 0.0060 'International Tables Vol C Tables 4.2.6.8 and 6.1.1.4'
S S 0.1246 0.1234 'International Tables Vol C Tables 4.2.6.8 and 6.1.1.4'
Fe Fe 0.3463 0.8444 'International Tables Vol C Tables 4.2.6.8 and 6.1.1.4'

loop_
_geom_angle_atom_site_label_1
_geom_angle_atom_site_label_2
_geom_angle_atom_site_label_3
_geom_angle
_geom_angle_site_symmetry_1
_geom_angle_site_symmetry_3
_geom_angle_publ_flag
C9 Fe1 C3 113.09(13) . . ?
C9 Fe1 C4 106.53(13) . . ?
C3 Fe1 C4 40.80(16) . . ?
C9 Fe1 C8 41.07(14) . . ?
C3 Fe1 C8 106.44(14) . . ?
C4 Fe1 C8 129.34(14) . . ?
C9 Fe1 C10 40.98(13) . . ?
C3 Fe1 C10 146.12(14) . . ?
C4 Fe1 C10 115.03(13) . . ?
C8 Fe1 C10 68.84(14) . . ?
C9 Fe1 C2 145.48(14) . . ?
C3 Fe1 C2 40.18(14) . . ?
C4 Fe1 C2 68.09(14) . . ?
C8 Fe1 C2 114.58(14) . . ?
C10 Fe1 C2 172.97(14) . . ?
C9 Fe1 C1 171.03(14) . . ?
C3 Fe1 C1 67.84(13) . . ?
C4 Fe1 C1 67.98(14) . . ?
C8 Fe1 C1 147.89(14) . . ?
C10 Fe1 C1 133.78(14) . . ?
C2 Fe1 C1 40.40(13) . . ?
C9 Fe1 C7 68.68(12) . . ?
C3 Fe1 C7 130.31(14) . . ?
C4 Fe1 C7 168.56(15) . . ?
C8 Fe1 C7 40.42(13) . . ?
C10 Fe1 C7 68.69(12) . . ?
C2 Fe1 C7 109.55(12) . . ?
C1 Fe1 C7 118.05(13) . . ?
C9 Fe1 C5 130.87(13) . . ?
C3 Fe1 C5 68.18(14) . . ?
C4 Fe1 C5 40.43(15) . . ?
C8 Fe1 C5 168.94(14) . . ?
C10 Fe1 C5 109.84(13) . . ?
C2 Fe1 C5 68.06(13) . . ?
C1 Fe1 C5 40.46(13) . . ?
C7 Fe1 C5 150.25(14) . . ?
C9 Fe1 C6 69.00(12) . . ?
C3 Fe1 C6 170.41(14) . . ?
C4 Fe1 C6 148.62(15) . . ?
C8 Fe1 C6 68.59(13) . . ?
C10 Fe1 C6 41.02(11) . . ?
C2 Fe1 C6 133.34(13) . . ?
C1 Fe1 C6 111.68(13) . . ?
C7 Fe1 C6 40.75(12) . . ?
C5 Fe1 C6 118.14(14) . . ?
C10A Fe1A C3A 148.65(14) . . ?
C10A Fe1A C4A 116.12(13) . . ?
C3A Fe1A C4A 40.67(14) . . ?
C10A Fe1A C9A 40.79(12) . . ?
C3A Fe1A C9A 115.09(13) . . ?
C4A Fe1A C9A 105.88(14) . . ?
C10A Fe1A C2A 169.63(13) . . ?
C3A Fe1A C2A 40.56(14) . . ?
C4A Fe1A C2A 68.45(14) . . ?
C9A Fe1A C2A 148.92(13) . . ?
C10A Fe1A C1A 130.93(13) . . ?
C3A Fe1A C1A 68.02(14) . . ?
C4A Fe1A C1A 68.27(15) . . ?
C9A Fe1A C1A 167.78(14) . . ?
C2A Fe1A C1A 40.45(14) . . ?
C10A Fe1A C5A 108.60(12) . . ?
C3A Fe1A C5A 68.35(13) . . ?
C4A Fe1A C5A 40.89(14) . . ?
C9A Fe1A C5A 128.41(14) . . ?
C2A Fe1A C5A 68.21(13) . . ?
C1A Fe1A C5A 40.33(15) . . ?
C10A Fe1A C8A 68.29(12) . . ?
C3A Fe1A C8A 107.04(13) . . ?
C4A Fe1A C8A 127.51(13) . . ?
C9A Fe1A C8A 40.77(13) . . ?
C2A Fe1A C8A 117.17(13) . . ?
C1A Fe1A C8A 151.22(14) . . ?
C5A Fe1A C8A 166.49(14) . . ?
C10A Fe1A C6A 40.64(11) . . ?
C3A Fe1A C6A 168.57(13) . . ?
C4A Fe1A C6A 150.45(13) . . ?
C9A Fe1A C6A 68.57(12) . . ?
C2A Fe1A C6A 131.29(13) . . ?
C1A Fe1A C6A 110.85(13) . . ?
C5A Fe1A C6A 118.72(12) . . ?
C8A Fe1A C6A 68.13(11) . . ?
C10A Fe1A C7A 68.37(11) . . ?
C3A Fe1A C7A 129.20(13) . . ?
C4A Fe1A C7A 166.46(12) . . ?
C9A Fe1A C7A 68.59(12) . . ?
C2A Fe1A C7A 109.48(12) . . ?
C1A Fe1A C7A 119.48(14) . . ?
C5A Fe1A C7A 152.00(13) . . ?
C8A Fe1A C7A 40.47(12) . . ?
C6A Fe1A C7A 40.58(10) . . ?
C12 S1 C13 91.11(15) . . ?
C12A S1A C13A 90.98(14) . . ?
C7A C8A C9A 108.4(3) . . ?
C7A C8A Fe1A 70.09(16) . . ?
C9A C8A Fe1A 69.12(17) . . ?
C8A C7A C6A 107.8(2) . . ?
C8A C7A Fe1A 69.44(16) . . ?
C6A C7A Fe1A 69.68(15) . . ?
C18 C17 C16 120.1(3) . . ?
C10A C9A C8A 107.5(3) . . ?
C10A C9A Fe1A 69.49(17) . . ?
C8A C9A Fe1A 70.11(19) . . ?
C7 C8 C9 108.3(3) . . ?
C7 C8 Fe1 70.11(18) . . ?
C9 C8 Fe1 69.23(18) . . ?
C3A C4A C5A 107.7(3) . . ?
C3A C4A Fe1A 69.63(18) . . ?
C5A C4A Fe1A 70.05(18) . . ?
C13 C14 C18 117.7(3) . . ?
C13 C14 C11 111.6(3) . . ?
C18 C14 C11 130.7(3) . . ?
C13A C14A C18A 117.4(3) . . ?
C13A C14A C11A 112.5(2) . . ?
C18A C14A C11A 130.1(2) . . ?
C10A C6A C7A 107.7(2) . . ?
C10A C6A C11A 124.4(2) . . ?
C7A C6A C11A 127.8(2) . . ?
C10A C6A Fe1A 68.78(16) . . ?
C7A C6A Fe1A 69.74(15) . . ?
C11A C6A Fe1A 129.55(19) . . ?
O1 C18 C17 123.8(3) . . ?
O1 C18 C14 116.2(3) . . ?
C17 C18 C14 119.9(3) . . ?
C2 C1 C5 108.2(3) . . ?
C2 C1 Fe1 69.63(17) . . ?
C5 C1 Fe1 69.91(18) . . ?
C2A C3A C4A 108.4(3) . . ?
C2A C3A Fe1A 70.00(18) . . ?
C4A C3A Fe1A 69.70(18) . . ?
C7 C6 C10 107.0(3) . . ?
C7 C6 C11 129.1(3) . . ?
C10 C6 C11 123.9(3) . . ?
C7 C6 Fe1 69.09(17) . . ?
C10 C6 Fe1 68.65(17) . . ?
C11 C6 Fe1 128.7(2) . . ?
C5A C1A C2A 108.6(3) . . ?
C5A C1A Fe1A 69.92(19) . . ?
C2A C1A Fe1A 69.61(18) . . ?
C18A C17A C16A 119.4(3) . . ?
C3 C2 C1 108.2(3) . . ?
C3 C2 Fe1 69.64(17) . . ?
C1 C2 Fe1 69.97(17) . . ?
C15A C13A C14A 122.6(3) . . ?
C15A C13A S1A 126.2(2) . . ?
C14A C13A S1A 111.1(2) . . ?
C8 C7 C6 108.7(3) . . ?
C8 C7 Fe1 69.47(18) . . ?
C6 C7 Fe1 70.16(16) . . ?
C10 C9 C8 107.8(3) . . ?
C10 C9 Fe1 69.75(16) . . ?
C8 C9 Fe1 69.70(17) . . ?
O1A C18A C17A 123.9(3) . . ?
O1A C18A C14A 115.3(2) . . ?
C17A C18A C14A 120.7(3) . . ?
C14 C13 C15 122.4(3) . . ?
C14 C13 S1 111.6(2) . . ?
C15 C13 S1 125.9(3) . . ?
C15 C16 C17 122.2(3) . . ?
C15A C16A C17A 121.4(3) . . ?
C1A C5A C4A 107.6(3) . . ?
C1A C5A Fe1A 69.74(18) . . ?
C4A C5A Fe1A 69.07(17) . . ?
C9A C10A C6A 108.6(3) . . ?
C9A C10A Fe1A 69.71(17) . . ?
C6A C10A Fe1A 70.58(16) . . ?
C12 C11 C14 111.8(3) . . ?
C12 C11 C6 122.1(3) . . ?
C14 C11 C6 125.9(2) . . ?
C12A C11A C14A 111.1(2) . . ?
C12A C11A C6A 123.1(3) . . ?
C14A C11A C6A 125.6(2) . . ?
C4 C5 C1 107.6(3) . . ?
C4 C5 Fe1 69.34(18) . . ?
C1 C5 Fe1 69.63(19) . . ?
C3A C2A C1A 107.7(3) . . ?
C3A C2A Fe1A 69.44(18) . . ?
C1A C2A Fe1A 69.94(18) . . ?
C9 C10 C6 108.2(3) . . ?
C9 C10 Fe1 69.28(17) . . ?
C6 C10 Fe1 70.33(16) . . ?
C16A C15A C13A 118.3(3) . . ?
C16 C15 C13 117.6(3) . . ?
C11A C12A S1A 114.3(2) . . ?
C11 C12 S1 113.9(2) . . ?
C2 C3 C4 108.2(3) . . ?
C2 C3 Fe1 70.18(18) . . ?
C4 C3 Fe1 69.73(19) . . ?
C5 C4 C3 107.9(3) . . ?
C5 C4 Fe1 70.23(19) . . ?
C3 C4 Fe1 69.47(18) . . ?
C18 O1 C19 116.6(2) . . ?
C18A O1A C19A 118.0(2) . . ?

loop_
_geom_bond_atom_site_label_1
_geom_bond_atom_site_label_2
_geom_bond_distance
_geom_bond_site_symmetry_2
_geom_bond_publ_flag
Fe1 C9 2.032(3) . ?
Fe1 C3 2.034(3) . ?
Fe1 C4 2.038(3) . ?
Fe1 C8 2.038(3) . ?
Fe1 C10 2.038(3) . ?
Fe1 C2 2.041(3) . ?
Fe1 C1 2.046(3) . ?
Fe1 C7 2.046(3) . ?
Fe1 C5 2.049(3) . ?
Fe1 C6 2.061(3) . ?
Fe1A C10A 2.035(3) . ?
Fe1A C3A 2.037(3) . ?
Fe1A C4A 2.038(3) . ?
Fe1A C9A 2.038(3) . ?
Fe1A C2A 2.044(3) . ?
Fe1A C1A 2.048(3) . ?
Fe1A C5A 2.051(3) . ?
Fe1A C8A 2.051(3) . ?
Fe1A C6A 2.059(3) . ?
Fe1A C7A 2.060(3) . ?
S1 C12 1.730(3) . ?
S1 C13 1.739(3) . ?
S1A C12A 1.722(3) . ?
S1A C13A 1.735(3) . ?
C8A C7A 1.422(4) . ?
C8A C9A 1.425(5) . ?
C7A C6A 1.428(4) . ?
C17 C18 1.388(4) . ?
C17 C16 1.396(4) . ?
C9A C10A 1.420(4) . ?
C8 C7 1.411(5) . ?
C8 C9 1.428(5) . ?
C4A C3A 1.416(5) . ?
C4A C5A 1.428(5) . ?
C14 C13 1.405(4) . ?
C14 C18 1.417(4) . ?
C14 C11 1.456(4) . ?
C14A C13A 1.400(4) . ?
C14A C18A 1.413(4) . ?
C14A C11A 1.441(4) . ?
C6A C10A 1.422(4) . ?
C6A C11A 1.477(4) . ?
C18 O1 1.365(4) . ?
C1 C2 1.411(5) . ?
C1 C5 1.416(5) . ?
C3A C2A 1.414(5) . ?
C6 C7 1.430(4) . ?
C6 C10 1.436(4) . ?
C6 C11 1.477(4) . ?
C1A C5A 1.413(5) . ?
C1A C2A 1.415(5) . ?
C17A C18A 1.380(4) . ?
C17A C16A 1.408(4) . ?
C2 C3 1.400(5) . ?
C13A C15A 1.388(5) . ?
C9 C10 1.425(4) . ?
C18A O1A 1.360(3) . ?
C13 C15 1.410(5) . ?
C16 C15 1.365(5) . ?
C16A C15A 1.371(5) . ?
C11 C12 1.357(4) . ?
C11A C12A 1.356(4) . ?
C5 C4 1.412(5) . ?
C3 C4 1.419(5) . ?
O1 C19 1.430(4) . ?
O1A C19A 1.408(3) . ?

loop_
_geom_torsion_atom_site_label_1
_geom_torsion_atom_site_label_2
_geom_torsion_atom_site_label_3
_geom_torsion_atom_site_label_4
_geom_torsion
_geom_torsion_site_symmetry_1
_geom_torsion_site_symmetry_2
_geom_torsion_site_symmetry_3
_geom_torsion_site_symmetry_4
_geom_torsion_publ_flag
C10A Fe1A C8A C7A -81.68(18) . . . . ?
C3A Fe1A C8A C7A 131.24(19) . . . . ?
C4A Fe1A C8A C7A 171.35(19) . . . . ?
C9A Fe1A C8A C7A -119.9(3) . . . . ?
C2A Fe1A C8A C7A 88.6(2) . . . . ?
C1A Fe1A C8A C7A 56.0(3) . . . . ?
C5A Fe1A C8A C7A -160.9(5) . . . . ?
C6A Fe1A C8A C7A -37.76(16) . . . . ?
C10A Fe1A C8A C9A 38.18(18) . . . . ?
C3A Fe1A C8A C9A -108.9(2) . . . . ?
C4A Fe1A C8A C9A -68.8(2) . . . . ?
C2A Fe1A C8A C9A -151.51(19) . . . . ?
C1A Fe1A C8A C9A 175.9(3) . . . . ?
C5A Fe1A C8A C9A -41.0(6) . . . . ?
C6A Fe1A C8A C9A 82.10(19) . . . . ?
C7A Fe1A C8A C9A 119.9(3) . . . . ?
C9A C8A C7A C6A 0.7(3) . . . . ?
Fe1A C8A C7A C6A 59.36(19) . . . . ?
C9A C8A C7A Fe1A -58.6(2) . . . . ?
C10A Fe1A C7A C8A 81.47(19) . . . . ?
C3A Fe1A C7A C8A -68.1(2) . . . . ?
C4A Fe1A C7A C8A -30.6(6) . . . . ?
C9A Fe1A C7A C8A 37.47(19) . . . . ?
C2A Fe1A C7A C8A -109.4(2) . . . . ?
C1A Fe1A C7A C8A -152.70(19) . . . . ?
C5A Fe1A C7A C8A 170.6(3) . . . . ?
C6A Fe1A C7A C8A 119.1(2) . . . . ?
C10A Fe1A C7A C6A -37.64(16) . . . . ?
C3A Fe1A C7A C6A 172.82(18) . . . . ?
C4A Fe1A C7A C6A -149.7(5) . . . . ?
C9A Fe1A C7A C6A -81.64(18) . . . . ?
C2A Fe1A C7A C6A 131.53(18) . . . . ?
C1A Fe1A C7A C6A 88.2(2) . . . . ?
C5A Fe1A C7A C6A 51.5(3) . . . . ?
C8A Fe1A C7A C6A -119.1(2) . . . . ?
C7A C8A C9A C10A -0.4(4) . . . . ?
Fe1A C8A C9A C10A -59.7(2) . . . . ?
C7A C8A C9A Fe1A 59.2(2) . . . . ?
C3A Fe1A C9A C10A -154.26(19) . . . . ?
C4A Fe1A C9A C10A -111.77(19) . . . . ?
C2A Fe1A C9A C10A 173.8(2) . . . . ?
C1A Fe1A C9A C10A -52.1(7) . . . . ?
C5A Fe1A C9A C10A -72.8(2) . . . . ?
C8A Fe1A C9A C10A 118.5(3) . . . . ?
C6A Fe1A C9A C10A 37.54(17) . . . . ?
C7A Fe1A C9A C10A 81.28(18) . . . . ?
C10A Fe1A C9A C8A -118.5(3) . . . . ?
C3A Fe1A C9A C8A 87.3(2) . . . . ?
C4A Fe1A C9A C8A 129.75(19) . . . . ?
C2A Fe1A C9A C8A 55.3(3) . . . . ?
C1A Fe1A C9A C8A -170.6(6) . . . . ?
C5A Fe1A C9A C8A 168.72(19) . . . . ?
C6A Fe1A C9A C8A -80.94(19) . . . . ?
C7A Fe1A C9A C8A -37.20(17) . . . . ?
C9 Fe1 C8 C7 119.6(3) . . . . ?
C3 Fe1 C8 C7 -133.9(2) . . . . ?
C4 Fe1 C8 C7 -172.8(2) . . . . ?
C10 Fe1 C8 C7 81.6(2) . . . . ?
C2 Fe1 C8 C7 -91.8(2) . . . . ?
C1 Fe1 C8 C7 -59.6(3) . . . . ?
C5 Fe1 C8 C7 166.8(7) . . . . ?
C6 Fe1 C8 C7 37.39(18) . . . . ?
C3 Fe1 C8 C9 106.5(2) . . . . ?
C4 Fe1 C8 C9 67.6(3) . . . . ?
C10 Fe1 C8 C9 -38.00(18) . . . . ?
C2 Fe1 C8 C9 148.67(19) . . . . ?
C1 Fe1 C8 C9 -179.2(2) . . . . ?
C7 Fe1 C8 C9 -119.6(3) . . . . ?
C5 Fe1 C8 C9 47.2(8) . . . . ?
C6 Fe1 C8 C9 -82.2(2) . . . . ?
C10A Fe1A C4A C3A -152.72(19) . . . . ?
C9A Fe1A C4A C3A -110.2(2) . . . . ?
C2A Fe1A C4A C3A 37.5(2) . . . . ?
C1A Fe1A C4A C3A 81.1(2) . . . . ?
C5A Fe1A C4A C3A 118.6(3) . . . . ?
C8A Fe1A C4A C3A -70.9(3) . . . . ?
C6A Fe1A C4A C3A 175.4(2) . . . . ?
C7A Fe1A C4A C3A -46.3(7) . . . . ?
C10A Fe1A C4A C5A 88.6(2) . . . . ?
C3A Fe1A C4A C5A -118.6(3) . . . . ?
C9A Fe1A C4A C5A 131.2(2) . . . . ?
C2A Fe1A C4A C5A -81.2(2) . . . . ?
C1A Fe1A C4A C5A -37.5(2) . . . . ?
C8A Fe1A C4A C5A 170.4(2) . . . . ?
C6A Fe1A C4A C5A 56.7(3) . . . . ?
C7A Fe1A C4A C5A -164.9(5) . . . . ?
C8A C7A C6A C10A -0.7(3) . . . . ?
Fe1A C7A C6A C10A 58.50(19) . . . . ?
C8A C7A C6A C11A 175.9(3) . . . . ?
Fe1A C7A C6A C11A -124.9(3) . . . . ?
C8A C7A C6A Fe1A -59.2(2) . . . . ?
C3A Fe1A C6A C10A -148.6(6) . . . . ?
C4A Fe1A C6A C10A 46.8(3) . . . . ?
C9A Fe1A C6A C10A -37.68(17) . . . . ?
C2A Fe1A C6A C10A 170.71(18) . . . . ?
C1A Fe1A C6A C10A 129.24(18) . . . . ?
C5A Fe1A C6A C10A 85.41(19) . . . . ?
C8A Fe1A C6A C10A -81.69(18) . . . . ?
C7A Fe1A C6A C10A -119.4(2) . . . . ?
C10A Fe1A C6A C7A 119.4(2) . . . . ?
C3A Fe1A C6A C7A -29.3(7) . . . . ?
C4A Fe1A C6A C7A 166.2(2) . . . . ?
C9A Fe1A C6A C7A 81.68(18) . . . . ?
C2A Fe1A C6A C7A -69.9(2) . . . . ?
C1A Fe1A C6A C7A -111.40(19) . . . . ?
C5A Fe1A C6A C7A -155.23(18) . . . . ?
C8A Fe1A C6A C7A 37.66(17) . . . . ?
C10A Fe1A C6A C11A -117.8(3) . . . . ?
C3A Fe1A C6A C11A 93.6(7) . . . . ?
C4A Fe1A C6A C11A -71.0(4) . . . . ?
C9A Fe1A C6A C11A -155.5(3) . . . . ?
C2A Fe1A C6A C11A 52.9(3) . . . . ?
C1A Fe1A C6A C11A 11.4(3) . . . . ?
C5A Fe1A C6A C11A -32.4(3) . . . . ?
C8A Fe1A C6A C11A 160.5(3) . . . . ?
C7A Fe1A C6A C11A 122.8(3) . . . . ?
C16 C17 C18 O1 -177.6(3) . . . . ?
C16 C17 C18 C14 1.4(4) . . . . ?
C13 C14 C18 O1 176.6(2) . . . . ?
C11 C14 C18 O1 -4.5(4) . . . . ?
C13 C14 C18 C17 -2.5(4) . . . . ?
C11 C14 C18 C17 176.4(3) . . . . ?
C9 Fe1 C1 C2 135.2(9) . . . . ?
C3 Fe1 C1 C2 37.4(2) . . . . ?
C4 Fe1 C1 C2 81.6(2) . . . . ?
C8 Fe1 C1 C2 -48.3(3) . . . . ?
C10 Fe1 C1 C2 -174.23(19) . . . . ?
C7 Fe1 C1 C2 -87.6(2) . . . . ?
C5 Fe1 C1 C2 119.3(3) . . . . ?
C6 Fe1 C1 C2 -132.26(19) . . . . ?
C9 Fe1 C1 C5 15.9(10) . . . . ?
C3 Fe1 C1 C5 -81.9(2) . . . . ?
C4 Fe1 C1 C5 -37.7(2) . . . . ?
C8 Fe1 C1 C5 -167.6(3) . . . . ?
C10 Fe1 C1 C5 66.5(3) . . . . ?
C2 Fe1 C1 C5 -119.3(3) . . . . ?
C7 Fe1 C1 C5 153.0(2) . . . . ?
C6 Fe1 C1 C5 108.4(2) . . . . ?
C5A C4A C3A C2A 0.5(4) . . . . ?
Fe1A C4A C3A C2A -59.5(2) . . . . ?
C5A C4A C3A Fe1A 60.0(2) . . . . ?
C10A Fe1A C3A C2A 171.8(2) . . . . ?
C4A Fe1A C3A C2A 119.5(3) . . . . ?
C9A Fe1A C3A C2A -155.13(18) . . . . ?
C1A Fe1A C3A C2A 37.76(19) . . . . ?
C5A Fe1A C3A C2A 81.4(2) . . . . ?
C8A Fe1A C3A C2A -112.1(2) . . . . ?
C6A Fe1A C3A C2A -48.9(7) . . . . ?
C7A Fe1A C3A C2A -73.1(2) . . . . ?
C10A Fe1A C3A C4A 52.3(3) . . . . ?
C9A Fe1A C3A C4A 85.3(2) . . . . ?
C2A Fe1A C3A C4A -119.5(3) . . . . ?
C1A Fe1A C3A C4A -81.8(2) . . . . ?
C5A Fe1A C3A C4A -38.2(2) . . . . ?
C8A Fe1A C3A C4A 128.4(2) . . . . ?
C6A Fe1A C3A C4A -168.4(6) . . . . ?
C7A Fe1A C3A C4A 167.39(19) . . . . ?
C9 Fe1 C6 C7 -81.31(19) . . . . ?
C3 Fe1 C6 C7 23.1(8) . . . . ?
C4 Fe1 C6 C7 -168.8(2) . . . . ?
C8 Fe1 C6 C7 -37.10(18) . . . . ?
C10 Fe1 C6 C7 -119.0(2) . . . . ?
C2 Fe1 C6 C7 67.0(2) . . . . ?
C1 Fe1 C6 C7 108.30(18) . . . . ?
C5 Fe1 C6 C7 152.58(17) . . . . ?
C9 Fe1 C6 C10 37.74(18) . . . . ?
C3 Fe1 C6 C10 142.2(7) . . . . ?
C4 Fe1 C6 C10 -49.7(3) . . . . ?
C8 Fe1 C6 C10 81.9(2) . . . . ?
C2 Fe1 C6 C10 -173.9(2) . . . . ?
C1 Fe1 C6 C10 -132.65(19) . . . . ?
C7 Fe1 C6 C10 119.0(2) . . . . ?
C5 Fe1 C6 C10 -88.4(2) . . . . ?
C9 Fe1 C6 C11 154.7(3) . . . . ?
C3 Fe1 C6 C11 -100.9(8) . . . . ?
C4 Fe1 C6 C11 67.2(4) . . . . ?
C8 Fe1 C6 C11 -161.1(3) . . . . ?
C10 Fe1 C6 C11 117.0(3) . . . . ?
C2 Fe1 C6 C11 -57.0(3) . . . . ?
C1 Fe1 C6 C11 -15.7(3) . . . . ?
C7 Fe1 C6 C11 -124.0(3) . . . . ?
C5 Fe1 C6 C11 28.6(3) . . . . ?
C10A Fe1A C1A C5A -68.4(3) . . . . ?
C3A Fe1A C1A C5A 82.0(2) . . . . ?
C4A Fe1A C1A C5A 38.0(2) . . . . ?
C9A Fe1A C1A C5A -25.3(8) . . . . ?
C2A Fe1A C1A C5A 119.8(3) . . . . ?
C8A Fe1A C1A C5A 167.5(2) . . . . ?
C6A Fe1A C1A C5A -110.2(2) . . . . ?
C7A Fe1A C1A C5A -154.32(19) . . . . ?
C10A Fe1A C1A C2A 171.8(2) . . . . ?
C3A Fe1A C1A C2A -37.9(2) . . . . ?
C4A Fe1A C1A C2A -81.8(2) . . . . ?
C9A Fe1A C1A C2A -145.1(6) . . . . ?
C5A Fe1A C1A C2A -119.8(3) . . . . ?
C8A Fe1A C1A C2A 47.6(4) . . . . ?
C6A Fe1A C1A C2A 129.9(2) . . . . ?
C7A Fe1A C1A C2A 85.8(2) . . . . ?
C5 C1 C2 C3 0.1(3) . . . . ?
Fe1 C1 C2 C3 -59.4(2) . . . . ?
C5 C1 C2 Fe1 59.5(2) . . . . ?
C9 Fe1 C2 C3 -49.5(3) . . . . ?
C4 Fe1 C2 C3 38.0(2) . . . . ?
C8 Fe1 C2 C3 -86.6(2) . . . . ?
C10 Fe1 C2 C3 155.7(10) . . . . ?
C1 Fe1 C2 C3 119.3(3) . . . . ?
C7 Fe1 C2 C3 -130.1(2) . . . . ?
C5 Fe1 C2 C3 81.7(2) . . . . ?
C6 Fe1 C2 C3 -169.7(2) . . . . ?
C9 Fe1 C2 C1 -168.8(2) . . . . ?
C3 Fe1 C2 C1 -119.3(3) . . . . ?
C4 Fe1 C2 C1 -81.3(2) . . . . ?
C8 Fe1 C2 C1 154.11(19) . . . . ?
C10 Fe1 C2 C1 36.4(12) . . . . ?
C7 Fe1 C2 C1 110.7(2) . . . . ?
C5 Fe1 C2 C1 -37.6(2) . . . . ?
C6 Fe1 C2 C1 71.0(2) . . . . ?
C18A C14A C13A C15A -1.0(4) . . . . ?
C11A C14A C13A C15A 176.8(3) . . . . ?
C18A C14A C13A S1A 179.9(2) . . . . ?
C11A C14A C13A S1A -2.3(3) . . . . ?
C12A S1A C13A C15A -177.0(3) . . . . ?
C12A S1A C13A C14A 2.0(2) . . . . ?
C9 C8 C7 C6 -0.4(3) . . . . ?
Fe1 C8 C7 C6 -59.3(2) . . . . ?
C9 C8 C7 Fe1 58.9(2) . . . . ?
C10 C6 C7 C8 0.6(3) . . . . ?
C11 C6 C7 C8 -177.6(3) . . . . ?
Fe1 C6 C7 C8 58.9(2) . . . . ?
C10 C6 C7 Fe1 -58.4(2) . . . . ?
C11 C6 C7 Fe1 123.5(3) . . . . ?
C9 Fe1 C7 C8 -37.8(2) . . . . ?
C3 Fe1 C7 C8 64.9(2) . . . . ?
C4 Fe1 C7 C8 29.3(7) . . . . ?
C10 Fe1 C7 C8 -82.0(2) . . . . ?
C2 Fe1 C7 C8 105.3(2) . . . . ?
C1 Fe1 C7 C8 148.7(2) . . . . ?
C5 Fe1 C7 C8 -174.9(3) . . . . ?
C6 Fe1 C7 C8 -120.0(3) . . . . ?
C9 Fe1 C7 C6 82.16(18) . . . . ?
C3 Fe1 C7 C6 -175.08(19) . . . . ?
C4 Fe1 C7 C6 149.3(6) . . . . ?
C8 Fe1 C7 C6 120.0(3) . . . . ?
C10 Fe1 C7 C6 38.02(16) . . . . ?
C2 Fe1 C7 C6 -134.71(17) . . . . ?
C1 Fe1 C7 C6 -91.31(19) . . . . ?
C5 Fe1 C7 C6 -54.9(3) . . . . ?
C7 C8 C9 C10 0.1(3) . . . . ?
Fe1 C8 C9 C10 59.6(2) . . . . ?
C7 C8 C9 Fe1 -59.4(2) . . . . ?
C3 Fe1 C9 C10 152.31(19) . . . . ?
C4 Fe1 C9 C10 109.4(2) . . . . ?
C8 Fe1 C9 C10 -118.9(3) . . . . ?
C2 Fe1 C9 C10 -175.4(2) . . . . ?
C1 Fe1 C9 C10 58.3(10) . . . . ?
C7 Fe1 C9 C10 -81.63(19) . . . . ?
C5 Fe1 C9 C10 71.8(2) . . . . ?
C6 Fe1 C9 C10 -37.78(17) . . . . ?
C3 Fe1 C9 C8 -88.8(2) . . . . ?
C4 Fe1 C9 C8 -131.8(2) . . . . ?
C10 Fe1 C9 C8 118.9(3) . . . . ?
C2 Fe1 C9 C8 -56.6(3) . . . . ?
C1 Fe1 C9 C8 177.2(8) . . . . ?
C7 Fe1 C9 C8 37.26(19) . . . . ?
C5 Fe1 C9 C8 -169.3(2) . . . . ?
C6 Fe1 C9 C8 81.1(2) . . . . ?
C16A C17A C18A O1A -179.0(3) . . . . ?
C16A C17A C18A C14A -0.4(4) . . . . ?
C13A C14A C18A O1A 180.0(3) . . . . ?
C11A C14A C18A O1A 2.6(4) . . . . ?
C13A C14A C18A C17A 1.3(4) . . . . ?
C11A C14A C18A C17A -176.1(3) . . . . ?
C18 C14 C13 C15 1.8(4) . . . . ?
C11 C14 C13 C15 -177.4(3) . . . . ?
C18 C14 C13 S1 -179.0(2) . . . . ?
C11 C14 C13 S1 1.9(3) . . . . ?
C12 S1 C13 C14 -1.7(2) . . . . ?
C12 S1 C13 C15 177.5(3) . . . . ?
C18 C17 C16 C15 0.6(5) . . . . ?
C18A C17A C16A C15A -0.9(5) . . . . ?
C2A C1A C5A C4A 0.2(4) . . . . ?
Fe1A C1A C5A C4A -58.9(2) . . . . ?
C2A C1A C5A Fe1A 59.1(2) . . . . ?
C3A C4A C5A C1A -0.4(4) . . . . ?
Fe1A C4A C5A C1A 59.3(2) . . . . ?
C3A C4A C5A Fe1A -59.7(2) . . . . ?
C10A Fe1A C5A C1A 132.2(2) . . . . ?
C3A Fe1A C5A C1A -81.1(2) . . . . ?
C4A Fe1A C5A C1A -119.1(3) . . . . ?
C9A Fe1A C5A C1A 173.4(2) . . . . ?
C2A Fe1A C5A C1A -37.3(2) . . . . ?
C8A Fe1A C5A C1A -153.5(5) . . . . ?
C6A Fe1A C5A C1A 89.0(2) . . . . ?
C7A Fe1A C5A C1A 53.5(3) . . . . ?
C10A Fe1A C5A C4A -108.7(2) . . . . ?
C3A Fe1A C5A C4A 38.0(2) . . . . ?
C9A Fe1A C5A C4A -67.5(2) . . . . ?
C2A Fe1A C5A C4A 81.8(2) . . . . ?
C1A Fe1A C5A C4A 119.1(3) . . . . ?
C8A Fe1A C5A C4A -34.4(7) . . . . ?
C6A Fe1A C5A C4A -151.95(19) . . . . ?
C7A Fe1A C5A C4A 172.6(2) . . . . ?
C8A C9A C10A C6A 0.0(4) . . . . ?
Fe1A C9A C10A C6A -60.1(2) . . . . ?
C8A C9A C10A Fe1A 60.1(2) . . . . ?
C7A C6A C10A C9A 0.4(3) . . . . ?
C11A C6A C10A C9A -176.3(3) . . . . ?
Fe1A C6A C10A C9A 59.5(2) . . . . ?
C7A C6A C10A Fe1A -59.10(19) . . . . ?
C11A C6A C10A Fe1A 124.2(3) . . . . ?
C3A Fe1A C10A C9A 49.1(3) . . . . ?
C4A Fe1A C10A C9A 84.2(2) . . . . ?
C2A Fe1A C10A C9A -161.8(7) . . . . ?
C1A Fe1A C10A C9A 167.2(2) . . . . ?
C5A Fe1A C10A C9A 127.8(2) . . . . ?
C8A Fe1A C10A C9A -38.16(19) . . . . ?
C6A Fe1A C10A C9A -119.4(2) . . . . ?
C7A Fe1A C10A C9A -81.86(19) . . . . ?
C3A Fe1A C10A C6A 168.6(2) . . . . ?
C4A Fe1A C10A C6A -156.40(16) . . . . ?
C9A Fe1A C10A C6A 119.4(2) . . . . ?
C2A Fe1A C10A C6A -42.4(8) . . . . ?
C1A Fe1A C10A C6A -73.3(2) . . . . ?
C5A Fe1A C10A C6A -112.73(18) . . . . ?
C8A Fe1A C10A C6A 81.28(17) . . . . ?
C7A Fe1A C10A C6A 37.58(15) . . . . ?
C13 C14 C11 C12 -1.0(3) . . . . ?
C18 C14 C11 C12 179.9(3) . . . . ?
C13 C14 C11 C6 173.0(3) . . . . ?
C18 C14 C11 C6 -6.0(5) . . . . ?
C7 C6 C11 C12 -115.6(4) . . . . ?
C10 C6 C11 C12 66.5(4) . . . . ?
Fe1 C6 C11 C12 -22.1(4) . . . . ?
C7 C6 C11 C14 70.9(4) . . . . ?
C10 C6 C11 C14 -106.9(3) . . . . ?
Fe1 C6 C11 C14 164.4(2) . . . . ?
C13A C14A C11A C12A 1.3(3) . . . . ?
C18A C14A C11A C12A 178.7(3) . . . . ?
C13A C14A C11A C6A -173.9(3) . . . . ?
C18A C14A C11A C6A 3.5(5) . . . . ?
C10A C6A C11A C12A -64.8(4) . . . . ?
C7A C6A C11A C12A 119.1(3) . . . . ?
Fe1A C6A C11A C12A 25.0(4) . . . . ?
C10A C6A C11A C14A 109.8(3) . . . . ?
C7A C6A C11A C14A -66.2(4) . . . . ?
Fe1A C6A C11A C14A -160.3(2) . . . . ?
C2 C1 C5 C4 -0.2(4) . . . . ?
Fe1 C1 C5 C4 59.1(2) . . . . ?
C2 C1 C5 Fe1 -59.3(2) . . . . ?
C9 Fe1 C5 C4 64.2(3) . . . . ?
C3 Fe1 C5 C4 -38.1(2) . . . . ?
C8 Fe1 C5 C4 24.6(9) . . . . ?
C10 Fe1 C5 C4 105.7(2) . . . . ?
C2 Fe1 C5 C4 -81.5(2) . . . . ?
C1 Fe1 C5 C4 -119.0(3) . . . . ?
C7 Fe1 C5 C4 -172.8(2) . . . . ?
C6 Fe1 C5 C4 149.9(2) . . . . ?
C9 Fe1 C5 C1 -176.8(2) . . . . ?
C3 Fe1 C5 C1 81.0(2) . . . . ?
C4 Fe1 C5 C1 119.0(3) . . . . ?
C8 Fe1 C5 C1 143.6(7) . . . . ?
C10 Fe1 C5 C1 -135.3(2) . . . . ?
C2 Fe1 C5 C1 37.5(2) . . . . ?
C7 Fe1 C5 C1 -53.8(3) . . . . ?
C6 Fe1 C5 C1 -91.1(2) . . . . ?
C4A C3A C2A C1A -0.4(4) . . . . ?
Fe1A C3A C2A C1A -59.7(2) . . . . ?
C4A C3A C2A Fe1A 59.3(2) . . . . ?
C5A C1A C2A C3A 0.1(4) . . . . ?
Fe1A C1A C2A C3A 59.4(2) . . . . ?
C5A C1A C2A Fe1A -59.3(2) . . . . ?
C10A Fe1A C2A C3A -155.7(7) . . . . ?
C4A Fe1A C2A C3A -37.57(19) . . . . ?
C9A Fe1A C2A C3A 47.5(3) . . . . ?
C1A Fe1A C2A C3A -118.9(3) . . . . ?
C5A Fe1A C2A C3A -81.7(2) . . . . ?
C8A Fe1A C2A C3A 84.7(2) . . . . ?
C6A Fe1A C2A C3A 168.54(18) . . . . ?
C7A Fe1A C2A C3A 128.14(19) . . . . ?
C10A Fe1A C2A C1A -36.8(8) . . . . ?
C3A Fe1A C2A C1A 118.9(3) . . . . ?
C4A Fe1A C2A C1A 81.3(2) . . . . ?
C9A Fe1A C2A C1A 166.5(3) . . . . ?
C5A Fe1A C2A C1A 37.2(2) . . . . ?
C8A Fe1A C2A C1A -156.4(2) . . . . ?
C6A Fe1A C2A C1A -72.5(2) . . . . ?
C7A Fe1A C2A C1A -112.9(2) . . . . ?
C8 C9 C10 C6 0.2(3) . . . . ?
Fe1 C9 C10 C6 59.8(2) . . . . ?
C8 C9 C10 Fe1 -59.6(2) . . . . ?
C7 C6 C10 C9 -0.5(3) . . . . ?
C11 C6 C10 C9 177.8(3) . . . . ?
Fe1 C6 C10 C9 -59.1(2) . . . . ?
C7 C6 C10 Fe1 58.6(2) . . . . ?
C11 C6 C10 Fe1 -123.1(3) . . . . ?
C3 Fe1 C10 C9 -50.1(3) . . . . ?
C4 Fe1 C10 C9 -86.6(2) . . . . ?
C8 Fe1 C10 C9 38.09(19) . . . . ?
C2 Fe1 C10 C9 158.4(10) . . . . ?
C1 Fe1 C10 C9 -169.4(2) . . . . ?
C7 Fe1 C10 C9 81.60(19) . . . . ?
C5 Fe1 C10 C9 -130.2(2) . . . . ?
C6 Fe1 C10 C9 119.4(3) . . . . ?
C9 Fe1 C10 C6 -119.4(3) . . . . ?
C3 Fe1 C10 C6 -169.4(2) . . . . ?
C4 Fe1 C10 C6 154.00(19) . . . . ?
C8 Fe1 C10 C6 -81.3(2) . . . . ?
C2 Fe1 C10 C6 39.0(12) . . . . ?
C1 Fe1 C10 C6 71.2(2) . . . . ?
C7 Fe1 C10 C6 -37.78(17) . . . . ?
C5 Fe1 C10 C6 110.4(2) . . . . ?
C17A C16A C15A C13A 1.2(5) . . . . ?
C14A C13A C15A C16A -0.3(5) . . . . ?
S1A C13A C15A C16A 178.7(3) . . . . ?
C17 C16 C15 C13 -1.4(5) . . . . ?
C14 C13 C15 C16 0.2(5) . . . . ?
S1 C13 C15 C16 -179.0(2) . . . . ?
C14A C11A C12A S1A 0.3(3) . . . . ?
C6A C11A C12A S1A 175.6(2) . . . . ?
C13A S1A C12A C11A -1.4(3) . . . . ?
C14 C11 C12 S1 -0.3(3) . . . . ?
C6 C11 C12 S1 -174.6(2) . . . . ?
C13 S1 C12 C11 1.2(2) . . . . ?
C1 C2 C3 C4 0.0(3) . . . . ?
Fe1 C2 C3 C4 -59.6(2) . . . . ?
C1 C2 C3 Fe1 59.6(2) . . . . ?
C9 Fe1 C3 C2 152.06(19) . . . . ?
C4 Fe1 C3 C2 -119.1(3) . . . . ?
C8 Fe1 C3 C2 108.8(2) . . . . ?
C10 Fe1 C3 C2 -174.8(2) . . . . ?
C1 Fe1 C3 C2 -37.61(19) . . . . ?
C7 Fe1 C3 C2 71.1(2) . . . . ?
C5 Fe1 C3 C2 -81.4(2) . . . . ?
C6 Fe1 C3 C2 51.4(9) . . . . ?
C9 Fe1 C3 C4 -88.8(2) . . . . ?
C8 Fe1 C3 C4 -132.0(2) . . . . ?
C10 Fe1 C3 C4 -55.7(3) . . . . ?
C2 Fe1 C3 C4 119.1(3) . . . . ?
C1 Fe1 C3 C4 81.5(2) . . . . ?
C7 Fe1 C3 C4 -169.80(19) . . . . ?
C5 Fe1 C3 C4 37.7(2) . . . . ?
C6 Fe1 C3 C4 170.6(7) . . . . ?
C1 C5 C4 C3 0.2(4) . . . . ?
Fe1 C5 C4 C3 59.5(2) . . . . ?
C1 C5 C4 Fe1 -59.3(2) . . . . ?
C2 C3 C4 C5 -0.1(4) . . . . ?
Fe1 C3 C4 C5 -60.0(2) . . . . ?
C2 C3 C4 Fe1 59.9(2) . . . . ?
C9 Fe1 C4 C5 -134.8(2) . . . . ?
C3 Fe1 C4 C5 118.9(3) . . . . ?
C8 Fe1 C4 C5 -174.1(2) . . . . ?
C10 Fe1 C4 C5 -91.7(2) . . . . ?
C2 Fe1 C4 C5 81.4(2) . . . . ?
C1 Fe1 C4 C5 37.73(19) . . . . ?
C7 Fe1 C4 C5 161.7(6) . . . . ?
C6 Fe1 C4 C5 -58.1(3) . . . . ?
C9 Fe1 C4 C3 106.4(2) . . . . ?
C8 Fe1 C4 C3 67.1(2) . . . . ?
C10 Fe1 C4 C3 149.46(19) . . . . ?
C2 Fe1 C4 C3 -37.4(2) . . . . ?
C1 Fe1 C4 C3 -81.1(2) . . . . ?
C7 Fe1 C4 C3 42.9(7) . . . . ?
C5 Fe1 C4 C3 -118.9(3) . . . . ?
C6 Fe1 C4 C3 -177.0(2) . . . . ?
C17 C18 O1 C19 6.2(4) . . . . ?
C14 C18 O1 C19 -172.9(3) . . . . ?
C17A C18A O1A C19A -15.7(4) . . . . ?
C14A C18A O1A C19A 165.7(3) . . . . ?
